data_7158612
loop_
_publ_author_name
'Yun, Ei Seul'
'Akhtar, Muhammad Saeed'
'Mohandoss, Sonaimuthu'
'Lee, Yong Rok'

_publ_section_title
;
 Microwave-assisted annulation for the construction of pyrido-fused
 heterocycles and their application as photoluminescent chemosensors.
;
_journal_issue 16
_journal_name_full 'Organic &amp; biomolecular chemistry'
_journal_page_first 3397
_journal_page_last 3407
_journal_paper_doi 10.1039/d2ob00257d
_journal_volume 20
_journal_year 2022
_chemical_formula_moiety 'C25 H15 F N2 O3'
_chemical_formula_sum 'C25 H15 F N2 O3'
_chemical_formula_weight 410.39
_chemical_melting_point 502
_chemical_name_systematic 8-(5-Fluoro-2-hydroxybenzoyl)-6-phenyl-11H-pyrido[2,1-b]quinazolin-11-one
_space_group_crystal_system triclinic
_space_group_IT_number 2
_space_group_name_Hall '-P 1'
_space_group_name_H-M_alt 'P -1'
_atom_sites_solution_hydrogens geom
_atom_sites_solution_primary direct
_audit_creation_method SHELXL-2014/7
_audit_update_record
;
2022-01-17 deposited with the CCDC.	2022-03-23 downloaded from the CCDC.
;
_cell_angle_alpha 61.56(3)
_cell_angle_beta 87.07(3)
_cell_angle_gamma 75.58(3)
_cell_formula_units_Z 2
_cell_length_a 7.147(6)
_cell_length_b 11.942(10)
_cell_length_c 12.279(13)
_cell_measurement_reflns_used 6593
_cell_measurement_temperature 223(2)
_cell_measurement_theta_max 28.48
_cell_measurement_theta_min 2.94
_cell_volume 889.7(14)
_computing_cell_refinement 'Bruker SAINT'
_computing_data_collection 'Bruker APEX3'
_computing_data_reduction 'Bruker SAINT'
_computing_molecular_graphics 'Bruker SHELXTL'
_computing_publication_material 'Bruker SHELXTL'
_computing_structure_refinement 'SHELXL-2014/7 (Sheldrick, 2014)'
_computing_structure_solution 'Bruker SHELXTL'
_diffrn_ambient_temperature 223(2)
_diffrn_measured_fraction_theta_full 0.999
_diffrn_measured_fraction_theta_max 0.981
_diffrn_measurement_device_type 'PHOTON III M14'
_diffrn_measurement_method '\f and \w scans'
_diffrn_radiation_type MoK\a
_diffrn_radiation_wavelength 0.71073
_diffrn_reflns_av_R_equivalents 0.1677
_diffrn_reflns_av_unetI/netI 0.0847
_diffrn_reflns_Laue_measured_fraction_full 0.999
_diffrn_reflns_Laue_measured_fraction_max 0.981
_diffrn_reflns_limit_h_max 9
_diffrn_reflns_limit_h_min -9
_diffrn_reflns_limit_k_max 16
_diffrn_reflns_limit_k_min -16
_diffrn_reflns_limit_l_max 16
_diffrn_reflns_limit_l_min -16
_diffrn_reflns_number 21859
_diffrn_reflns_point_group_measured_fraction_full 0.999
_diffrn_reflns_point_group_measured_fraction_max 0.981
_diffrn_reflns_theta_full 25.242
_diffrn_reflns_theta_max 28.754
_diffrn_reflns_theta_min 1.892
_exptl_absorpt_coefficient_mu 0.109
_exptl_absorpt_correction_T_max 0.7453
_exptl_absorpt_correction_T_min 0.5901
_exptl_absorpt_correction_type multi-scan
_exptl_absorpt_process_details 'Bruker SADABS'
_exptl_crystal_colour yellow
_exptl_crystal_density_diffrn 1.532
_exptl_crystal_description plate
_exptl_crystal_F_000 424
_exptl_crystal_recrystallization_method 'Re-crystallisation from solvent: hexane/EtOAc'
_exptl_crystal_size_max 0.220
_exptl_crystal_size_mid 0.180
_exptl_crystal_size_min 0.060
_refine_diff_density_max 0.268
_refine_diff_density_min -0.378
_refine_diff_density_rms 0.068
_refine_ls_extinction_method none
_refine_ls_goodness_of_fit_ref 1.032
_refine_ls_hydrogen_treatment constr
_refine_ls_matrix_type full
_refine_ls_number_parameters 281
_refine_ls_number_reflns 4538
_refine_ls_number_restraints 0
_refine_ls_restrained_S_all 1.032
_refine_ls_R_factor_all 0.0793
_refine_ls_R_factor_gt 0.0580
_refine_ls_shift/su_max 0.000
_refine_ls_shift/su_mean 0.000
_refine_ls_structure_factor_coef Fsqd
_refine_ls_weighting_details 'w=1/[\s^2^(Fo^2^)+(0.0690P)^2^+0.2338P] where P=(Fo^2^+2Fc^2^)/3'
_refine_ls_weighting_scheme calc
_refine_ls_wR_factor_gt 0.1509
_refine_ls_wR_factor_ref 0.1696
_reflns_Friedel_coverage 0.000
_reflns_number_gt 3317
_reflns_number_total 4538
_reflns_threshold_expression 'I > 2\s(I)'
_cod_data_source_file d2ob00257d2.cif
_cod_data_source_block Lee-4
_cod_depositor_comments
;
The following automatic conversions were performed:

data item '_exptl_absorpt_correction_type' value 'Multi-scan' was
changed to 'multi-scan' in accordance with the
/home/data/users/saulius/crontab/automatic-downloads/rss-feeds/RSC/lib/dictionaries/cif_core.dic
dictionary named 'cif_core.dic' version 2.4.2 last updated on
2011-04-26.

Automatic conversion script
Id: cif_fix_values 7556 2019-12-06 15:28:31Z antanas 

 Adding full bibliography for 7158612.cif.
;
_cod_original_cell_volume 889.8(14)
_cod_database_code 7158612
_shelx_shelxl_version_number 2014/7
_shelx_space_group_comment
; 
The symmetry employed for this shelxl refinement is uniquely defined 
by the following loop, which should always be used as a source of 
symmetry information in preference to the above space-group names. 
They are only intended as comments. 
;
_shelx_estimated_absorpt_t_min 0.976
_shelx_estimated_absorpt_t_max 0.993

loop_
_space_group_symop_operation_xyz
'x, y, z'
'-x, -y, -z'

loop_
_atom_site_label
_atom_site_type_symbol
_atom_site_fract_x
_atom_site_fract_y
_atom_site_fract_z
_atom_site_U_iso_or_equiv
_atom_site_adp_type
_atom_site_occupancy
_atom_site_site_symmetry_order
_atom_site_calc_flag
_atom_site_refinement_flags_posn
_atom_site_refinement_flags_adp
_atom_site_refinement_flags_occupancy
_atom_site_disorder_assembly
_atom_site_disorder_group
O1 O 0.3306(2) 0.42801(12) 0.33990(11) 0.0397(3) Uani 1 1 d . . . . .
C1 C 0.2897(2) 0.50329(15) 0.38294(14) 0.0270(3) Uani 1 1 d . . . . .
C2 C 0.2477(2) 0.64381(15) 0.31448(14) 0.0262(3) Uani 1 1 d . . . . .
C3 C 0.2444(3) 0.70490(17) 0.18464(15) 0.0339(4) Uani 1 1 d . . . . .
H3 H 0.2701 0.6541 0.1435 0.041 Uiso 1 1 calc R U . . .
C4 C 0.2034(3) 0.83861(18) 0.11882(16) 0.0379(4) Uani 1 1 d . . . . .
H4 H 0.1963 0.8811 0.0315 0.046 Uiso 1 1 calc R U . . .
C5 C 0.1720(3) 0.91269(17) 0.18149(16) 0.0361(4) Uani 1 1 d . . . . .
H5 H 0.1467 1.0049 0.1352 0.043 Uiso 1 1 calc R U . . .
C6 C 0.1770(3) 0.85431(16) 0.30863(16) 0.0319(4) Uani 1 1 d . . . . .
H6 H 0.1576 0.9059 0.3489 0.038 Uiso 1 1 calc R U . . .
C7 C 0.2115(2) 0.71697(15) 0.37795(14) 0.0259(3) Uani 1 1 d . . . . .
N1 N 0.2023(2) 0.66263(12) 0.50485(12) 0.0281(3) Uani 1 1 d . . . . .
C8 C 0.2292(2) 0.53620(15) 0.56916(14) 0.0252(3) Uani 1 1 d . . . . .
C9 C 0.2127(2) 0.47299(15) 0.70269(14) 0.0261(3) Uani 1 1 d . . . . .
C10 C 0.2392(2) 0.34132(15) 0.76519(14) 0.0277(3) Uani 1 1 d . . . . .
H10 H 0.2226 0.3008 0.8508 0.033 Uiso 1 1 calc R U . . .
C11 C 0.2917(2) 0.26093(15) 0.70594(14) 0.0267(3) Uani 1 1 d . . . . .
C12 C 0.3132(2) 0.31892(15) 0.58307(15) 0.0270(3) Uani 1 1 d . . . . .
H12 H 0.3537 0.2668 0.5439 0.032 Uiso 1 1 calc R U . . .
N2 N 0.27665(19) 0.45335(12) 0.51458(11) 0.0249(3) Uani 1 1 d . . . . .
C13 C 0.1696(2) 0.55009(15) 0.77130(14) 0.0273(3) Uani 1 1 d . . . . .
C14 C 0.0312(2) 0.66863(16) 0.72825(15) 0.0315(4) Uani 1 1 d . . . . .
H14 H -0.0356 0.7068 0.6498 0.038 Uiso 1 1 calc R U . . .
C15 C -0.0101(3) 0.73187(18) 0.79966(17) 0.0361(4) Uani 1 1 d . . . . .
H15 H -0.1046 0.8126 0.7688 0.043 Uiso 1 1 calc R U . . .
C16 C 0.0846(3) 0.67879(18) 0.91471(17) 0.0399(4) Uani 1 1 d . . . . .
H16 H 0.0549 0.7221 0.9627 0.048 Uiso 1 1 calc R U . . .
C17 C 0.2229(3) 0.56170(18) 0.95813(17) 0.0408(4) Uani 1 1 d . . . . .
H17 H 0.2891 0.5242 1.0366 0.049 Uiso 1 1 calc R U . . .
C18 C 0.2660(3) 0.49813(17) 0.88714(16) 0.0354(4) Uani 1 1 d . . . . .
H18 H 0.3625 0.4183 0.9179 0.042 Uiso 1 1 calc R U . . .
C19 C 0.3372(2) 0.11605(15) 0.78502(15) 0.0283(3) Uani 1 1 d . . . . .
O2 O 0.3640(2) 0.07398(11) 0.89736(11) 0.0402(3) Uani 1 1 d . . . . .
C20 C 0.3563(2) 0.02498(15) 0.73386(14) 0.0272(3) Uani 1 1 d . . . . .
C21 C 0.4670(2) -0.10518(16) 0.80286(15) 0.0312(4) Uani 1 1 d . . . . .
C22 C 0.4868(3) -0.19280(17) 0.75561(18) 0.0372(4) Uani 1 1 d . . . . .
H22 H 0.5641 -0.2793 0.8018 0.045 Uiso 1 1 calc R U . . .
C23 C 0.3962(3) -0.15567(17) 0.64358(18) 0.0387(4) Uani 1 1 d . . . . .
H23 H 0.4091 -0.2155 0.6127 0.046 Uiso 1 1 calc R U . . .
C24 C 0.2864(3) -0.02871(17) 0.57794(17) 0.0351(4) Uani 1 1 d . . . . .
C25 C 0.2636(2) 0.06016(16) 0.62006(15) 0.0306(4) Uani 1 1 d . . . . .
H25 H 0.1849 0.1459 0.5725 0.037 Uiso 1 1 calc R U . . .
O3 O 0.5611(2) -0.15128(12) 0.91406(12) 0.0420(3) Uani 1 1 d . . . . .
H3A H 0.5248 -0.0969 0.9395 0.063 Uiso 1 1 calc R U . . .
F1 F 0.19678(19) 0.00851(11) 0.46704(11) 0.0518(3) Uani 1 1 d . . . . .

loop_
_atom_site_aniso_label
_atom_site_aniso_U_11
_atom_site_aniso_U_22
_atom_site_aniso_U_33
_atom_site_aniso_U_23
_atom_site_aniso_U_13
_atom_site_aniso_U_12
O1 0.0652(9) 0.0288(6) 0.0279(6) -0.0179(5) 0.0048(6) -0.0079(6)
C1 0.0338(8) 0.0263(8) 0.0229(7) -0.0136(6) 0.0018(6) -0.0068(6)
C2 0.0303(8) 0.0238(7) 0.0242(7) -0.0114(6) 0.0005(6) -0.0062(6)
C3 0.0452(10) 0.0320(9) 0.0241(8) -0.0138(7) 0.0027(7) -0.0085(7)
C4 0.0507(11) 0.0348(9) 0.0219(8) -0.0084(7) 0.0027(7) -0.0111(8)
C5 0.0445(10) 0.0252(8) 0.0301(9) -0.0064(7) 0.0018(7) -0.0092(7)
C6 0.0414(9) 0.0243(8) 0.0309(8) -0.0137(7) 0.0039(7) -0.0095(7)
C7 0.0279(8) 0.0250(7) 0.0242(7) -0.0114(6) 0.0005(6) -0.0065(6)
N1 0.0398(8) 0.0217(6) 0.0236(6) -0.0118(5) 0.0020(5) -0.0068(5)
C8 0.0304(8) 0.0226(7) 0.0237(7) -0.0124(6) 0.0006(6) -0.0055(6)
C9 0.0312(8) 0.0240(7) 0.0231(7) -0.0127(6) -0.0004(6) -0.0039(6)
C10 0.0358(8) 0.0235(7) 0.0241(8) -0.0116(6) 0.0018(6) -0.0073(6)
C11 0.0327(8) 0.0208(7) 0.0255(8) -0.0108(6) -0.0011(6) -0.0047(6)
C12 0.0332(8) 0.0200(7) 0.0291(8) -0.0137(6) 0.0005(6) -0.0046(6)
N2 0.0334(7) 0.0194(6) 0.0217(6) -0.0104(5) 0.0015(5) -0.0050(5)
C13 0.0343(8) 0.0251(7) 0.0233(7) -0.0126(6) 0.0032(6) -0.0071(6)
C14 0.0380(9) 0.0292(8) 0.0260(8) -0.0143(7) -0.0020(7) -0.0034(7)
C15 0.0422(10) 0.0307(8) 0.0350(9) -0.0185(7) 0.0015(7) -0.0021(7)
C16 0.0555(12) 0.0368(9) 0.0352(9) -0.0252(8) 0.0026(8) -0.0079(8)
C17 0.0577(12) 0.0365(9) 0.0281(9) -0.0185(7) -0.0083(8) -0.0033(8)
C18 0.0471(10) 0.0270(8) 0.0294(8) -0.0143(7) -0.0055(7) -0.0018(7)
C19 0.0347(8) 0.0225(7) 0.0261(8) -0.0104(6) 0.0010(6) -0.0067(6)
O2 0.0654(9) 0.0257(6) 0.0238(6) -0.0089(5) -0.0040(6) -0.0071(6)
C20 0.0337(8) 0.0215(7) 0.0269(8) -0.0116(6) 0.0043(6) -0.0078(6)
C21 0.0356(9) 0.0240(8) 0.0303(8) -0.0102(6) 0.0032(7) -0.0074(6)
C22 0.0438(10) 0.0227(8) 0.0420(10) -0.0148(7) 0.0056(8) -0.0055(7)
C23 0.0498(11) 0.0297(8) 0.0455(10) -0.0243(8) 0.0113(8) -0.0133(8)
C24 0.0451(10) 0.0332(9) 0.0330(9) -0.0186(7) 0.0028(7) -0.0140(7)
C25 0.0376(9) 0.0236(7) 0.0312(8) -0.0135(6) 0.0003(7) -0.0076(7)
O3 0.0571(8) 0.0259(6) 0.0323(7) -0.0100(5) -0.0075(6) 0.0009(6)
F1 0.0758(8) 0.0454(7) 0.0424(7) -0.0272(5) -0.0111(6) -0.0130(6)

loop_
_atom_type_symbol
_atom_type_description
_atom_type_scat_dispersion_real
_atom_type_scat_dispersion_imag
_atom_type_scat_source
C C 0.0033 0.0016 'International Tables Vol C Tables 4.2.6.8 and 6.1.1.4'
H H 0.0000 0.0000 'International Tables Vol C Tables 4.2.6.8 and 6.1.1.4'
F F 0.0171 0.0103 'International Tables Vol C Tables 4.2.6.8 and 6.1.1.4'
N N 0.0061 0.0033 'International Tables Vol C Tables 4.2.6.8 and 6.1.1.4'
O O 0.0106 0.0060 'International Tables Vol C Tables 4.2.6.8 and 6.1.1.4'

loop_
_geom_angle_atom_site_label_1
_geom_angle_atom_site_label_2
_geom_angle_atom_site_label_3
_geom_angle
_geom_angle_site_symmetry_1
_geom_angle_site_symmetry_3
_geom_angle_publ_flag
O1 C1 C2 126.32(16) . . ?
O1 C1 N2 120.31(15) . . ?
C2 C1 N2 113.37(14) . . ?
C7 C2 C3 121.54(16) . . ?
C7 C2 C1 119.62(15) . . ?
C3 C2 C1 118.84(15) . . ?
C4 C3 C2 119.18(16) . . ?
C4 C3 H3 120.4 . . ?
C2 C3 H3 120.4 . . ?
C3 C4 C5 119.78(17) . . ?
C3 C4 H4 120.1 . . ?
C5 C4 H4 120.1 . . ?
C6 C5 C4 121.74(17) . . ?
C6 C5 H5 119.1 . . ?
C4 C5 H5 119.1 . . ?
C5 C6 C7 119.36(16) . . ?
C5 C6 H6 120.3 . . ?
C7 C6 H6 120.3 . . ?
N1 C7 C2 123.96(15) . . ?
N1 C7 C6 117.68(15) . . ?
C2 C7 C6 118.34(16) . . ?
C8 N1 C7 118.06(14) . . ?
N1 C8 N2 122.21(15) . . ?
N1 C8 C9 120.94(14) . . ?
N2 C8 C9 116.85(14) . . ?
C10 C9 C8 118.69(15) . . ?
C10 C9 C13 119.65(15) . . ?
C8 C9 C13 121.65(15) . . ?
C9 C10 C11 122.34(16) . . ?
C9 C10 H10 118.8 . . ?
C11 C10 H10 118.8 . . ?
C12 C11 C10 118.97(15) . . ?
C12 C11 C19 122.68(15) . . ?
C10 C11 C19 118.12(15) . . ?
C11 C12 N2 120.58(15) . . ?
C11 C12 H12 119.7 . . ?
N2 C12 H12 119.7 . . ?
C12 N2 C8 122.40(15) . . ?
C12 N2 C1 114.99(13) . . ?
C8 N2 C1 122.60(13) . . ?
C14 C13 C18 117.71(16) . . ?
C14 C13 C9 123.28(15) . . ?
C18 C13 C9 118.94(15) . . ?
C13 C14 C15 120.55(16) . . ?
C13 C14 H14 119.7 . . ?
C15 C14 H14 119.7 . . ?
C16 C15 C14 121.24(17) . . ?
C16 C15 H15 119.4 . . ?
C14 C15 H15 119.4 . . ?
C17 C16 C15 118.77(17) . . ?
C17 C16 H16 120.6 . . ?
C15 C16 H16 120.6 . . ?
C16 C17 C18 120.43(17) . . ?
C16 C17 H17 119.8 . . ?
C18 C17 H17 119.8 . . ?
C17 C18 C13 121.29(17) . . ?
C17 C18 H18 119.4 . . ?
C13 C18 H18 119.4 . . ?
O2 C19 C20 120.72(15) . . ?
O2 C19 C11 116.45(15) . . ?
C20 C19 C11 122.80(15) . . ?
C21 C20 C25 117.39(16) . . ?
C21 C20 C19 119.22(16) . . ?
C25 C20 C19 123.35(15) . . ?
O3 C21 C22 117.04(16) . . ?
O3 C21 C20 123.00(16) . . ?
C22 C21 C20 119.95(17) . . ?
C23 C22 C21 121.53(17) . . ?
C23 C22 H22 119.2 . . ?
C21 C22 H22 119.2 . . ?
C24 C23 C22 117.88(17) . . ?
C24 C23 H23 121.1 . . ?
C22 C23 H23 121.1 . . ?
F1 C24 C25 119.26(16) . . ?
F1 C24 C23 118.09(16) . . ?
C25 C24 C23 122.64(18) . . ?
C24 C25 C20 120.58(16) . . ?
C24 C25 H25 119.7 . . ?
C20 C25 H25 119.7 . . ?
C21 O3 H3A 109.5 . . ?

loop_
_geom_bond_atom_site_label_1
_geom_bond_atom_site_label_2
_geom_bond_distance
_geom_bond_site_symmetry_2
_geom_bond_publ_flag
O1 C1 1.216(2) . ?
C1 C2 1.430(2) . ?
C1 N2 1.439(2) . ?
C2 C7 1.397(2) . ?
C2 C3 1.401(3) . ?
C3 C4 1.360(3) . ?
C3 H3 0.9400 . ?
C4 C5 1.399(3) . ?
C4 H4 0.9400 . ?
C5 C6 1.372(3) . ?
C5 H5 0.9400 . ?
C6 C7 1.402(2) . ?
C6 H6 0.9400 . ?
C7 N1 1.379(2) . ?
N1 C8 1.294(2) . ?
C8 N2 1.409(2) . ?
C8 C9 1.455(3) . ?
C9 C10 1.347(2) . ?
C9 C13 1.491(2) . ?
C10 C11 1.432(2) . ?
C10 H10 0.9400 . ?
C11 C12 1.347(3) . ?
C11 C19 1.481(2) . ?
C12 N2 1.371(2) . ?
C12 H12 0.9400 . ?
C13 C14 1.380(2) . ?
C13 C18 1.389(3) . ?
C14 C15 1.386(3) . ?
C14 H14 0.9400 . ?
C15 C16 1.373(3) . ?
C15 H15 0.9400 . ?
C16 C17 1.368(3) . ?
C16 H16 0.9400 . ?
C17 C18 1.385(3) . ?
C17 H17 0.9400 . ?
C18 H18 0.9400 . ?
C19 O2 1.229(2) . ?
C19 C20 1.471(2) . ?
C20 C21 1.401(2) . ?
C20 C25 1.402(3) . ?
C21 O3 1.346(2) . ?
C21 C22 1.396(3) . ?
C22 C23 1.369(3) . ?
C22 H22 0.9400 . ?
C23 C24 1.368(3) . ?
C23 H23 0.9400 . ?
C24 F1 1.354(2) . ?
C24 C25 1.360(3) . ?
C25 H25 0.9400 . ?
O3 H3A 0.8300 . ?

loop_
_geom_hbond_atom_site_label_D
_geom_hbond_atom_site_label_H
_geom_hbond_atom_site_label_A
_geom_hbond_distance_DH
_geom_hbond_distance_HA
_geom_hbond_distance_DA
_geom_hbond_angle_DHA
_geom_hbond_site_symmetry_A
O3 H3A O2 0.83 2.35 2.985(3) 134.1 2_657
O3 H3A O2 0.83 1.91 2.623(3) 143.7 .

loop_
_geom_torsion_atom_site_label_1
_geom_torsion_atom_site_label_2
_geom_torsion_atom_site_label_3
_geom_torsion_atom_site_label_4
_geom_torsion
_geom_torsion_site_symmetry_1
_geom_torsion_site_symmetry_2
_geom_torsion_site_symmetry_3
_geom_torsion_site_symmetry_4
_geom_torsion_publ_flag
O1 C1 C2 C7 -177.14(16) . . . . ?
N2 C1 C2 C7 3.8(2) . . . . ?
O1 C1 C2 C3 2.7(3) . . . . ?
N2 C1 C2 C3 -176.30(14) . . . . ?
C7 C2 C3 C4 -0.5(3) . . . . ?
C1 C2 C3 C4 179.61(16) . . . . ?
C2 C3 C4 C5 2.2(3) . . . . ?
C3 C4 C5 C6 -1.4(3) . . . . ?
C4 C5 C6 C7 -1.1(3) . . . . ?
C3 C2 C7 N1 176.25(15) . . . . ?
C1 C2 C7 N1 -3.9(2) . . . . ?
C3 C2 C7 C6 -1.9(2) . . . . ?
C1 C2 C7 C6 177.94(14) . . . . ?
C5 C6 C7 N1 -175.63(15) . . . . ?
C5 C6 C7 C2 2.7(2) . . . . ?
C2 C7 N1 C8 0.1(2) . . . . ?
C6 C7 N1 C8 178.35(14) . . . . ?
C7 N1 C8 N2 3.3(2) . . . . ?
C7 N1 C8 C9 -177.14(14) . . . . ?
N1 C8 C9 C10 179.02(15) . . . . ?
N2 C8 C9 C10 -1.4(2) . . . . ?
N1 C8 C9 C13 -1.7(2) . . . . ?
N2 C8 C9 C13 177.96(14) . . . . ?
C8 C9 C10 C11 2.9(2) . . . . ?
C13 C9 C10 C11 -176.39(14) . . . . ?
C9 C10 C11 C12 -0.8(2) . . . . ?
C9 C10 C11 C19 173.78(15) . . . . ?
C10 C11 C12 N2 -3.0(2) . . . . ?
C19 C11 C12 N2 -177.34(14) . . . . ?
C11 C12 N2 C8 4.7(2) . . . . ?
C11 C12 N2 C1 -175.11(14) . . . . ?
N1 C8 N2 C12 177.22(14) . . . . ?
C9 C8 N2 C12 -2.4(2) . . . . ?
N1 C8 N2 C1 -3.0(2) . . . . ?
C9 C8 N2 C1 177.36(13) . . . . ?
O1 C1 N2 C12 0.0(2) . . . . ?
C2 C1 N2 C12 179.09(13) . . . . ?
O1 C1 N2 C8 -179.80(15) . . . . ?
C2 C1 N2 C8 -0.7(2) . . . . ?
C10 C9 C13 C14 -137.19(18) . . . . ?
C8 C9 C13 C14 43.5(2) . . . . ?
C10 C9 C13 C18 39.7(2) . . . . ?
C8 C9 C13 C18 -139.64(17) . . . . ?
C18 C13 C14 C15 -0.7(3) . . . . ?
C9 C13 C14 C15 176.24(16) . . . . ?
C13 C14 C15 C16 -0.1(3) . . . . ?
C14 C15 C16 C17 0.5(3) . . . . ?
C15 C16 C17 C18 -0.1(3) . . . . ?
C16 C17 C18 C13 -0.7(3) . . . . ?
C14 C13 C18 C17 1.1(3) . . . . ?
C9 C13 C18 C17 -175.96(17) . . . . ?
C12 C11 C19 O2 160.47(17) . . . . ?
C10 C11 C19 O2 -13.9(2) . . . . ?
C12 C11 C19 C20 -17.6(3) . . . . ?
C10 C11 C19 C20 168.00(15) . . . . ?
O2 C19 C20 C21 -22.0(2) . . . . ?
C11 C19 C20 C21 156.03(16) . . . . ?
O2 C19 C20 C25 155.81(17) . . . . ?
C11 C19 C20 C25 -26.2(3) . . . . ?
C25 C20 C21 O3 -179.22(16) . . . . ?
C19 C20 C21 O3 -1.3(3) . . . . ?
C25 C20 C21 C22 2.1(2) . . . . ?
C19 C20 C21 C22 -179.92(15) . . . . ?
O3 C21 C22 C23 179.68(17) . . . . ?
C20 C21 C22 C23 -1.6(3) . . . . ?
C21 C22 C23 C24 0.7(3) . . . . ?
C22 C23 C24 F1 179.91(16) . . . . ?
C22 C23 C24 C25 -0.5(3) . . . . ?
F1 C24 C25 C20 -179.27(16) . . . . ?
C23 C24 C25 C20 1.1(3) . . . . ?
C21 C20 C25 C24 -1.9(3) . . . . ?
C19 C20 C25 C24 -179.76(16) . . . . ?
